data_4083352
loop_
_publ_author_name
'Ro\,sca, Sorin-Claudiu'
'Roisnel, Thierry'
'Dorcet, Vincent'
'Carpentier, Jean-Fran\,cois'
'Sarazin, Yann'

_publ_section_title
;
 Potassium and Well-Defined Neutral and Cationic Calcium Fluoroalkoxide
 Complexes: Structural Features and Reactivity
;
_journal_issue 20
_journal_name_full Organometallics
_journal_page_first 5630
_journal_paper_doi 10.1021/om500343w
_journal_volume 33
_journal_year 2014
_chemical_compound_source 'synthesis as described'
_chemical_formula_moiety 'C32 H68 Ca2 F12 N4 O6 Si4'
_chemical_formula_sum 'C32 H68 Ca2 F12 N4 O6 Si4'
_chemical_formula_weight 1025.42
_chemical_name_systematic
;
 ?
;
_space_group_IT_number 2
_symmetry_cell_setting triclinic
_symmetry_Int_Tables_number 2
_symmetry_space_group_name_Hall '-P 1'
_symmetry_space_group_name_H-M 'P -1'
_atom_sites_solution_hydrogens geom
_atom_sites_solution_primary direct
_atom_sites_solution_secondary difmap
_audit_conform_dict_location ftp://ftp.iucr.org/pub/cif_core.dic
_audit_conform_dict_name cif_core.dic
_audit_conform_dict_version 2.3
_audit_creation_date 2013-10-08T13:49:58-00:00
_audit_creation_method 'WinGX routine CIF_UPDATE'
_cell_angle_alpha 108.346(2)
_cell_angle_beta 108.946(2)
_cell_angle_gamma 105.913(2)
_cell_formula_units_Z 1
_cell_length_a 10.8367(3)
_cell_length_b 12.5531(4)
_cell_length_c 12.5724(4)
_cell_measurement_reflns_used 6726
_cell_measurement_temperature 150(2)
_cell_measurement_theta_max 27.29
_cell_measurement_theta_min 2.21
_cell_measurement_wavelength 0.71073
_cell_volume 1393.96(9)
_computing_cell_refinement 'Bruker APEX2 (Bruker, 2006)'
_computing_data_collection 'Bruker APEX2 (Bruker, 2006)'
_computing_data_reduction 'Bruker APEX2 (Bruker, 2006)'
_computing_molecular_graphics 'Ortep-3 for Windows (Farrugia, 1997)'
_computing_publication_material
;
           WinGX publication routines (Farrugia, 2012),
           CRYSCAL (T. Roisnel, local program)
;
_computing_structure_refinement 'SHELXL-97 (Sheldrick, 1997)'
_computing_structure_solution 'SIR97 (Altomare et al., 1999)'
_diffrn_ambient_temperature 150(2)
_diffrn_detector 'CCD plate'
_diffrn_measured_fraction_theta_full 0.986
_diffrn_measured_fraction_theta_max 0.986
_diffrn_measurement_device_type 'APEXII, Bruker-AXS'
_diffrn_measurement_method 'CCD rotation images, thin slices'
_diffrn_radiation_monochromator graphite
_diffrn_radiation_probe x-ray
_diffrn_radiation_type MoK\a
_diffrn_radiation_wavelength 0.71073
_diffrn_reflns_av_R_equivalents 0.038
_diffrn_reflns_av_unetI/netI 0.0409
_diffrn_reflns_limit_h_max 14
_diffrn_reflns_limit_h_min -14
_diffrn_reflns_limit_k_max 16
_diffrn_reflns_limit_k_min -16
_diffrn_reflns_limit_l_max 16
_diffrn_reflns_limit_l_min -16
_diffrn_reflns_number 20346
_diffrn_reflns_theta_full 27.45
_diffrn_reflns_theta_max 27.45
_diffrn_reflns_theta_min 2.91
_exptl_absorpt_coefficient_mu 0.367
_exptl_absorpt_correction_T_max 0.929
_exptl_absorpt_correction_T_min 0.815
_exptl_absorpt_correction_type multi-scan
_exptl_absorpt_process_details
;
  [Sheldrick, G.M. (2002). SADABS Bruker AXS Inc., Madison, Wisconsin, USA]
;
_exptl_crystal_colour colourless
_exptl_crystal_density_diffrn 1.222
_exptl_crystal_density_method 'not measured'
_exptl_crystal_description prism
_exptl_crystal_F_000 540
_exptl_crystal_size_max 0.55
_exptl_crystal_size_mid 0.36
_exptl_crystal_size_min 0.2
_platon_squeeze_details
;
;
_refine_diff_density_max 0.334
_refine_diff_density_min -0.266
_refine_diff_density_rms 0.064
_refine_ls_extinction_method none
_refine_ls_goodness_of_fit_ref 1.049
_refine_ls_hydrogen_treatment constr
_refine_ls_matrix_type full
_refine_ls_number_parameters 279
_refine_ls_number_reflns 6277
_refine_ls_number_restraints 0
_refine_ls_restrained_S_all 1.049
_refine_ls_R_factor_all 0.047
_refine_ls_R_factor_gt 0.0389
_refine_ls_shift/su_max 0.014
_refine_ls_shift/su_mean 0.001
_refine_ls_structure_factor_coef Fsqd
_refine_ls_weighting_details 'calc w=1/[\s^2^(Fo^2^)+(0.0642P)^2^+0.3393P] where P=(Fo^2^+2Fc^2^)/3'
_refine_ls_weighting_scheme calc
_refine_ls_wR_factor_gt 0.1125
_refine_ls_wR_factor_ref 0.1179
_reflns_number_gt 5247
_reflns_number_total 6277
_reflns_threshold_expression >2sigma(I)
_cod_data_source_file om500343w_si_003.cif
_cod_data_source_block {RO2}CaN{SiMe3}2
_cod_original_cell_volume 1393.95(7)
_cod_database_code 4083352

loop_
_symmetry_equiv_pos_as_xyz
'x, y, z'
'-x, -y, -z'

loop_
_atom_site_label
_atom_site_type_symbol
_atom_site_fract_x
_atom_site_fract_y
_atom_site_fract_z
_atom_site_U_iso_or_equiv
_atom_site_adp_type
_atom_site_occupancy
_atom_site_symmetry_multiplicity
_atom_site_calc_flag
_atom_site_refinement_flags
Ca1 Ca 0.10732(3) 0.15998(3) 0.03105(3) 0.01805(10) Uani 1 1 d .
Si1 Si 0.46283(5) 0.24575(5) 0.12739(5) 0.02428(13) Uani 1 1 d .
Si2 Si 0.39536(5) 0.46405(5) 0.18784(5) 0.02370(13) Uani 1 1 d .
N1 N 0.34202(15) 0.30865(14) 0.12000(14) 0.0212(3) Uani 1 1 d .
C2 C 0.3805(2) 0.07980(19) 0.0999(2) 0.0323(5) Uani 1 1 d .
H2A H 0.3617 0.0778 0.1706 0.048 Uiso 1 1 calc R
H2B H 0.4471 0.0418 0.0926 0.048 Uiso 1 1 calc R
H2C H 0.29 0.0338 0.0223 0.048 Uiso 1 1 calc R
C3 C 0.5305(2) 0.2421(2) 0.0060(2) 0.0393(5) Uani 1 1 d .
H3A H 0.4493 0.2124 -0.0757 0.059 Uiso 1 1 calc R
H3B H 0.5788 0.1864 0 0.059 Uiso 1 1 calc R
H3C H 0.5986 0.3255 0.0307 0.059 Uiso 1 1 calc R
C4 C 0.6277(2) 0.3210(2) 0.2835(2) 0.0438(6) Uani 1 1 d .
H4A H 0.6889 0.4028 0.2977 0.066 Uiso 1 1 calc R
H4B H 0.6812 0.2695 0.2832 0.066 Uiso 1 1 calc R
H4C H 0.5985 0.3298 0.3507 0.066 Uiso 1 1 calc R
C5 C 0.5668(2) 0.5585(2) 0.1913(2) 0.0408(5) Uani 1 1 d .
H5A H 0.6472 0.5479 0.244 0.061 Uiso 1 1 calc R
H5B H 0.5846 0.6459 0.2258 0.061 Uiso 1 1 calc R
H5C H 0.5574 0.5306 0.1058 0.061 Uiso 1 1 calc R
C6 C 0.2597(2) 0.5127(2) 0.1049(2) 0.0387(5) Uani 1 1 d .
H6A H 0.2579 0.5017 0.0236 0.058 Uiso 1 1 calc R
H6B H 0.2859 0.5999 0.1561 0.058 Uiso 1 1 calc R
H6C H 0.1644 0.462 0.0917 0.058 Uiso 1 1 calc R
C7 C 0.4249(3) 0.5272(2) 0.3551(2) 0.0461(6) Uani 1 1 d .
H7A H 0.3342 0.4915 0.358 0.069 Uiso 1 1 calc R
H7B H 0.4595 0.6173 0.3906 0.069 Uiso 1 1 calc R
H7C H 0.4965 0.5058 0.404 0.069 Uiso 1 1 calc R
O11 O 0.04718(13) 0.03965(11) 0.13028(11) 0.0219(3) Uani 1 1 d .
C12 C 0.07097(19) 0.05663(17) 0.24986(16) 0.0231(4) Uani 1 1 d .
C13 C 0.1938(2) 0.18600(19) 0.34539(18) 0.0305(4) Uani 1 1 d .
F14 F 0.32054(12) 0.19113(11) 0.35104(11) 0.0356(3) Uani 1 1 d .
F15 F 0.17448(14) 0.27430(11) 0.31280(14) 0.0466(3) Uani 1 1 d .
F16 F 0.20731(15) 0.21870(13) 0.46225(11) 0.0510(4) Uani 1 1 d .
C17 C -0.0670(2) 0.0538(2) 0.2635(2) 0.0347(5) Uani 1 1 d .
F18 F -0.09392(16) 0.15059(13) 0.26119(17) 0.0588(4) Uani 1 1 d .
F19 F -0.06628(15) 0.04603(14) 0.36795(13) 0.0537(4) Uani 1 1 d .
F20 F -0.18177(12) -0.04705(11) 0.16625(11) 0.0363(3) Uani 1 1 d .
C21 C 0.1158(2) -0.04041(17) 0.28329(17) 0.0261(4) Uani 1 1 d .
H21A H 0.2145 -0.0236 0.2928 0.031 Uiso 1 1 calc R
H21B H 0.1178 -0.0305 0.3652 0.031 Uiso 1 1 calc R
N22 N 0.01950(16) -0.16989(14) 0.18889(14) 0.0232(3) Uani 1 1 d .
C23 C -0.0851(2) -0.23353(19) 0.22616(18) 0.0290(4) Uani 1 1 d .
H23A H -0.153 -0.3151 0.1542 0.035 Uiso 1 1 calc R
H23B H -0.1414 -0.185 0.24 0.035 Uiso 1 1 calc R
C24 C -0.0261(2) -0.2543(2) 0.34155(19) 0.0353(5) Uani 1 1 d .
H24A H 0.0621 -0.1801 0.4076 0.042 Uiso 1 1 calc R
H24B H -0.0977 -0.2665 0.3745 0.042 Uiso 1 1 calc R
O25 O 0.0059(2) -0.35828(16) 0.31337(15) 0.0521(5) Uani 1 1 d .
C26 C 0.0528(4) -0.3826(3) 0.4193(3) 0.0690(9) Uani 1 1 d .
H26A H 0.1361 -0.3091 0.4897 0.104 Uiso 1 1 calc R
H26B H 0.0796 -0.4521 0.3982 0.104 Uiso 1 1 calc R
H26C H -0.0252 -0.4033 0.4429 0.104 Uiso 1 1 calc R
C27 C 0.1057(2) -0.24129(18) 0.16673(18) 0.0273(4) Uani 1 1 d .
H27A H 0.0435 -0.3307 0.1281 0.033 Uiso 1 1 calc R
H27B H 0.1841 -0.2198 0.2483 0.033 Uiso 1 1 calc R
C28 C 0.1693(2) -0.21543(19) 0.08255(18) 0.0281(4) Uani 1 1 d .
H28A H 0.2312 -0.126 0.1201 0.034 Uiso 1 1 calc R
H28B H 0.2293 -0.2613 0.0733 0.034 Uiso 1 1 calc R
O29 O 0.05483(15) -0.25329(13) -0.03914(12) 0.0269(3) Uani 1 1 d .
C30 C 0.0596(3) -0.3413(3) -0.1396(2) 0.0593(8) Uani 1 1 d .
H30A H 0.1433 -0.302 -0.1503 0.089 Uiso 1 1 calc R
H30B H -0.0282 -0.3726 -0.2171 0.089 Uiso 1 1 calc R
H30C H 0.067 -0.4101 -0.1209 0.089 Uiso 1 1 calc R

loop_
_atom_site_aniso_label
_atom_site_aniso_U_11
_atom_site_aniso_U_22
_atom_site_aniso_U_33
_atom_site_aniso_U_23
_atom_site_aniso_U_13
_atom_site_aniso_U_12
Ca1 0.01502(17) 0.01650(18) 0.01785(18) 0.00459(14) 0.00649(13) 0.00477(13)
Si1 0.0180(2) 0.0255(3) 0.0318(3) 0.0157(2) 0.0115(2) 0.0088(2)
Si2 0.0225(3) 0.0179(3) 0.0218(3) 0.0076(2) 0.0053(2) 0.0033(2)
N1 0.0163(7) 0.0198(8) 0.0225(7) 0.0081(6) 0.0065(6) 0.0051(6)
C2 0.0369(11) 0.0310(11) 0.0439(12) 0.0227(10) 0.0243(10) 0.0200(9)
C3 0.0364(12) 0.0416(13) 0.0579(14) 0.0283(12) 0.0327(11) 0.0193(10)
C4 0.0283(11) 0.0449(14) 0.0492(14) 0.0228(11) 0.0059(10) 0.0149(10)
C5 0.0320(11) 0.0301(12) 0.0533(14) 0.0215(11) 0.0157(10) 0.0044(9)
C6 0.0367(12) 0.0229(10) 0.0433(12) 0.0105(9) 0.0072(10) 0.0125(9)
C7 0.0667(16) 0.0251(11) 0.0267(11) 0.0050(9) 0.0163(11) 0.0058(11)
O11 0.0224(6) 0.0201(6) 0.0169(6) 0.0049(5) 0.0077(5) 0.0056(5)
C12 0.0203(8) 0.0218(9) 0.0185(8) 0.0032(7) 0.0083(7) 0.0042(7)
C13 0.0300(10) 0.0247(10) 0.0239(9) 0.0029(8) 0.0105(8) 0.0052(8)
F14 0.0231(6) 0.0298(6) 0.0351(6) 0.0067(5) 0.0084(5) 0.0002(5)
F15 0.0391(7) 0.0221(6) 0.0576(8) 0.0101(6) 0.0114(6) 0.0058(5)
F16 0.0492(8) 0.0431(8) 0.0227(6) -0.0087(6) 0.0157(6) -0.0042(6)
C17 0.0299(10) 0.0325(11) 0.0333(11) 0.0044(9) 0.0185(9) 0.0084(9)
F18 0.0481(8) 0.0401(8) 0.0957(12) 0.0186(8) 0.0455(9) 0.0262(7)
F19 0.0467(8) 0.0607(9) 0.0363(7) 0.0042(7) 0.0306(6) 0.0049(7)
F20 0.0198(5) 0.0385(7) 0.0370(7) 0.0107(6) 0.0093(5) 0.0050(5)
C21 0.0227(9) 0.0245(10) 0.0206(9) 0.0072(8) 0.0064(7) 0.0028(8)
N22 0.0205(7) 0.0234(8) 0.0205(7) 0.0076(6) 0.0090(6) 0.0051(6)
C23 0.0254(9) 0.0275(10) 0.0259(9) 0.0097(8) 0.0118(8) 0.0023(8)
C24 0.0408(12) 0.0300(11) 0.0245(10) 0.0087(9) 0.0161(9) 0.0029(9)
O25 0.0915(14) 0.0408(10) 0.0291(8) 0.0190(7) 0.0276(9) 0.0299(10)
C26 0.114(3) 0.0571(18) 0.0396(14) 0.0314(14) 0.0288(17) 0.0362(19)
C27 0.0272(9) 0.0270(10) 0.0273(9) 0.0136(8) 0.0105(8) 0.0112(8)
C28 0.0240(9) 0.0348(11) 0.0306(10) 0.0167(9) 0.0130(8) 0.0157(8)
O29 0.0312(7) 0.0344(8) 0.0249(7) 0.0143(6) 0.0165(6) 0.0208(6)
C30 0.0606(17) 0.080(2) 0.0376(13) 0.0098(13) 0.0197(12) 0.0522(16)

loop_
_atom_type_symbol
_atom_type_description
_atom_type_scat_dispersion_real
_atom_type_scat_dispersion_imag
_atom_type_scat_source
C C 0.0033 0.0016 'International Tables Vol C Tables 4.2.6.8 and 6.1.1.4'
H H 0 0 'International Tables Vol C Tables 4.2.6.8 and 6.1.1.4'
N N 0.0061 0.0033 'International Tables Vol C Tables 4.2.6.8 and 6.1.1.4'
O O 0.0106 0.006 'International Tables Vol C Tables 4.2.6.8 and 6.1.1.4'
F F 0.0171 0.0103 'International Tables Vol C Tables 4.2.6.8 and 6.1.1.4'
Si Si 0.0817 0.0704 'International Tables Vol C Tables 4.2.6.8 and 6.1.1.4'
Ca Ca 0.2262 0.3064 'International Tables Vol C Tables 4.2.6.8 and 6.1.1.4'

loop_
_geom_angle_atom_site_label_1
_geom_angle_atom_site_label_2
_geom_angle_atom_site_label_3
_geom_angle
_geom_angle_site_symmetry_1
_geom_angle_site_symmetry_3
O11 Ca1 N1 119.64(5) . .
O11 Ca1 O11 74.36(5) . 2
N1 Ca1 O11 140.93(5) . 2
O11 Ca1 O29 97.20(5) . 2
N1 Ca1 O29 111.23(5) . 2
O11 Ca1 O29 101.85(5) 2 2
O11 Ca1 N22 137.59(5) . 2
N1 Ca1 N22 102.54(5) . 2
O11 Ca1 N22 69.79(5) 2 2
O29 Ca1 N22 69.48(5) 2 2
O11 Ca1 F20 114.95(4) . 2
N1 Ca1 F20 82.24(4) . 2
O11 Ca1 F20 59.65(4) 2 2
O29 Ca1 F20 133.28(4) 2 2
N22 Ca1 F20 63.90(4) 2 2
O11 Ca1 C12 96.94(5) . 2
N1 Ca1 C12 126.16(5) . 2
O11 Ca1 C12 22.62(4) 2 2
O29 Ca1 C12 100.62(5) 2 2
N22 Ca1 C12 50.07(5) 2 2
F20 Ca1 C12 45.27(4) 2 2
O11 Ca1 Si1 104.67(3) . .
N1 Ca1 Si1 27.75(4) . .
O11 Ca1 Si1 117.35(3) 2 .
O29 Ca1 Si1 138.83(4) 2 .
N22 Ca1 Si1 111.44(4) 2 .
F20 Ca1 Si1 65.98(2) 2 .
C12 Ca1 Si1 110.62(4) 2 .
O11 Ca1 Si2 124.71(3) . .
N1 Ca1 Si2 22.55(4) . .
O11 Ca1 Si2 157.29(3) 2 .
O29 Ca1 Si2 88.69(4) 2 .
N22 Ca1 Si2 95.91(3) 2 .
F20 Ca1 Si2 98.52(3) 2 .
C12 Ca1 Si2 135.98(4) 2 .
Si1 Ca1 Si2 50.199(13) . .
O11 Ca1 Ca1 37.29(3) . 2
N1 Ca1 Ca1 142.94(4) . 2
O11 Ca1 Ca1 37.07(3) 2 2
O29 Ca1 Ca1 101.99(4) 2 2
N22 Ca1 Ca1 104.17(4) 2 2
F20 Ca1 Ca1 86.91(3) 2 2
C12 Ca1 Ca1 59.67(4) 2 2
Si1 Ca1 Ca1 116.586(17) . 2
Si2 Ca1 Ca1 159.509(17) . 2
N1 Si1 C3 113.50(9) . .
N1 Si1 C4 115.79(10) . .
C3 Si1 C4 106.21(11) . .
N1 Si1 C2 110.94(8) . .
C3 Si1 C2 106.05(10) . .
C4 Si1 C2 103.43(10) . .
C3 Si1 Ca1 117.26(8) . .
C4 Si1 Ca1 135.91(8) . .
C2 Si1 Ca1 72.27(6) . .
N1 Si2 C6 112.55(9) . .
N1 Si2 C7 112.92(9) . .
C6 Si2 C7 105.55(12) . .
N1 Si2 C5 115.39(10) . .
C6 Si2 C5 103.97(11) . .
C7 Si2 C5 105.54(12) . .
C6 Si2 Ca1 86.39(7) . .
C7 Si2 Ca1 105.49(8) . .
C5 Si2 Ca1 143.08(8) . .
Si1 N1 Si2 121.48(9) . .
Si1 N1 Ca1 112.46(7) . .
Si2 N1 Ca1 125.64(8) . .
Si1 C2 H2A 109.5 . .
Si1 C2 H2B 109.5 . .
H2A C2 H2B 109.5 . .
Si1 C2 H2C 109.5 . .
H2A C2 H2C 109.5 . .
H2B C2 H2C 109.5 . .
Si1 C3 H3A 109.5 . .
Si1 C3 H3B 109.5 . .
H3A C3 H3B 109.5 . .
Si1 C3 H3C 109.5 . .
H3A C3 H3C 109.5 . .
H3B C3 H3C 109.5 . .
Si1 C4 H4A 109.5 . .
Si1 C4 H4B 109.5 . .
H4A C4 H4B 109.5 . .
Si1 C4 H4C 109.5 . .
H4A C4 H4C 109.5 . .
H4B C4 H4C 109.5 . .
Si2 C5 H5A 109.5 . .
Si2 C5 H5B 109.5 . .
H5A C5 H5B 109.5 . .
Si2 C5 H5C 109.5 . .
H5A C5 H5C 109.5 . .
H5B C5 H5C 109.5 . .
Si2 C6 H6A 109.5 . .
Si2 C6 H6B 109.5 . .
H6A C6 H6B 109.5 . .
Si2 C6 H6C 109.5 . .
H6A C6 H6C 109.5 . .
H6B C6 H6C 109.5 . .
Si2 C7 H7A 109.5 . .
Si2 C7 H7B 109.5 . .
H7A C7 H7B 109.5 . .
Si2 C7 H7C 109.5 . .
H7A C7 H7C 109.5 . .
H7B C7 H7C 109.5 . .
C12 O11 Ca1 137.84(11) . .
C12 O11 Ca1 116.39(10) . 2
Ca1 O11 Ca1 105.64(5) . 2
O11 C12 C13 109.28(15) . .
O11 C12 C17 108.47(15) . .
C13 C12 C17 107.64(16) . .
O11 C12 C21 112.92(15) . .
C13 C12 C21 107.52(15) . .
C17 C12 C21 110.88(16) . .
C13 C12 Ca1 149.30(12) . 2
C17 C12 Ca1 92.92(11) . 2
C21 C12 Ca1 85.00(10) . 2
F14 C13 F16 106.99(16) . .
F14 C13 F15 105.82(17) . .
F16 C13 F15 107.46(17) . .
F14 C13 C12 111.45(16) . .
F16 C13 C12 113.04(17) . .
F15 C13 C12 111.68(16) . .
F18 C17 F19 107.81(18) . .
F18 C17 F20 106.10(18) . .
F19 C17 F20 106.11(17) . .
F18 C17 C12 113.37(18) . .
F19 C17 C12 113.57(18) . .
F20 C17 C12 109.38(16) . .
C17 F20 Ca1 110.90(11) . 2
N22 C21 C12 113.91(15) . .
N22 C21 H21A 108.8 . .
C12 C21 H21A 108.8 . .
N22 C21 H21B 108.8 . .
C12 C21 H21B 108.8 . .
H21A C21 H21B 107.7 . .
C21 N22 C27 110.15(15) . .
C21 N22 C23 112.78(15) . .
C27 N22 C23 109.13(15) . .
C21 N22 Ca1 105.90(11) . 2
C27 N22 Ca1 105.00(10) . 2
C23 N22 Ca1 113.57(11) . 2
N22 C23 C24 117.96(16) . .
N22 C23 H23A 107.8 . .
C24 C23 H23A 107.8 . .
N22 C23 H23B 107.8 . .
C24 C23 H23B 107.8 . .
H23A C23 H23B 107.2 . .
O25 C24 C23 111.32(17) . .
O25 C24 H24A 109.4 . .
C23 C24 H24A 109.4 . .
O25 C24 H24B 109.4 . .
C23 C24 H24B 109.4 . .
H24A C24 H24B 108 . .
C24 O25 C26 111.48(19) . .
O25 C26 H26A 109.5 . .
O25 C26 H26B 109.5 . .
H26A C26 H26B 109.5 . .
O25 C26 H26C 109.5 . .
H26A C26 H26C 109.5 . .
H26B C26 H26C 109.5 . .
N22 C27 C28 112.16(15) . .
N22 C27 H27A 109.2 . .
C28 C27 H27A 109.2 . .
N22 C27 H27B 109.2 . .
C28 C27 H27B 109.2 . .
H27A C27 H27B 107.9 . .
O29 C28 C27 109.40(15) . .
O29 C28 H28A 109.8 . .
C27 C28 H28A 109.8 . .
O29 C28 H28B 109.8 . .
C27 C28 H28B 109.8 . .
H28A C28 H28B 108.2 . .
C30 O29 C28 113.55(15) . .
C30 O29 Ca1 132.65(13) . 2
C28 O29 Ca1 113.78(10) . 2
O29 C30 H30A 109.5 . .
O29 C30 H30B 109.5 . .
H30A C30 H30B 109.5 . .
O29 C30 H30C 109.5 . .
H30A C30 H30C 109.5 . .
H30B C30 H30C 109.5 . .

loop_
_geom_bond_atom_site_label_1
_geom_bond_atom_site_label_2
_geom_bond_distance
_geom_bond_site_symmetry_2
Ca1 O11 2.3319(13) .
Ca1 N1 2.3321(15) .
Ca1 O11 2.3434(12) 2
Ca1 O29 2.3748(13) 2
Ca1 N22 2.7189(16) 2
Ca1 F20 2.9200(13) 2
Ca1 C12 3.2004(18) 2
Ca1 Si1 3.3679(6) .
Ca1 Si2 3.5963(6) .
Ca1 Ca1 3.7251(7) 2
Si1 N1 1.6970(15) .
Si1 C3 1.889(2) .
Si1 C4 1.889(2) .
Si1 C2 1.893(2) .
Si2 N1 1.6974(16) .
Si2 C6 1.876(2) .
Si2 C7 1.878(2) .
Si2 C5 1.888(2) .
C2 H2A 0.98 .
C2 H2B 0.98 .
C2 H2C 0.98 .
C3 H3A 0.98 .
C3 H3B 0.98 .
C3 H3C 0.98 .
C4 H4A 0.98 .
C4 H4B 0.98 .
C4 H4C 0.98 .
C5 H5A 0.98 .
C5 H5B 0.98 .
C5 H5C 0.98 .
C6 H6A 0.98 .
C6 H6B 0.98 .
C6 H6C 0.98 .
C7 H7A 0.98 .
C7 H7B 0.98 .
C7 H7C 0.98 .
O11 C12 1.374(2) .
O11 Ca1 2.3434(12) 2
C12 C13 1.549(3) .
C12 C17 1.551(3) .
C12 C21 1.553(3) .
C12 Ca1 3.2004(18) 2
C13 F14 1.335(2) .
C13 F16 1.340(2) .
C13 F15 1.341(2) .
C17 F18 1.332(3) .
C17 F19 1.345(3) .
C17 F20 1.349(2) .
F20 Ca1 2.9200(13) 2
C21 N22 1.480(2) .
C21 H21A 0.99 .
C21 H21B 0.99 .
N22 C27 1.491(2) .
N22 C23 1.492(2) .
N22 Ca1 2.7189(16) 2
C23 C24 1.519(3) .
C23 H23A 0.99 .
C23 H23B 0.99 .
C24 O25 1.410(3) .
C24 H24A 0.99 .
C24 H24B 0.99 .
O25 C26 1.423(3) .
C26 H26A 0.98 .
C26 H26B 0.98 .
C26 H26C 0.98 .
C27 C28 1.506(3) .
C27 H27A 0.99 .
C27 H27B 0.99 .
C28 O29 1.446(2) .
C28 H28A 0.99 .
C28 H28B 0.99 .
O29 C30 1.419(3) .
O29 Ca1 2.3748(13) 2
C30 H30A 0.98 .
C30 H30B 0.98 .
C30 H30C 0.98 .

loop_
_geom_torsion_atom_site_label_1
_geom_torsion_atom_site_label_2
_geom_torsion_atom_site_label_3
_geom_torsion_atom_site_label_4
_geom_torsion
_geom_torsion_site_symmetry_1
_geom_torsion_site_symmetry_4
O11 Ca1 Si1 N1 -126.88(9) . .
O11 Ca1 Si1 N1 153.40(9) 2 .
O29 Ca1 Si1 N1 -7.13(10) 2 .
N22 Ca1 Si1 N1 75.80(9) 2 .
F20 Ca1 Si1 N1 121.97(9) 2 .
C12 Ca1 Si1 N1 129.70(9) 2 .
Si2 Ca1 Si1 N1 -3.66(8) . .
Ca1 Ca1 Si1 N1 -164.82(8) 2 .
O11 Ca1 Si1 C3 138.40(9) . .
N1 Ca1 Si1 C3 -94.72(12) . .
O11 Ca1 Si1 C3 58.67(9) 2 .
O29 Ca1 Si1 C3 -101.85(10) 2 .
N22 Ca1 Si1 C3 -18.93(9) 2 .
F20 Ca1 Si1 C3 27.25(9) 2 .
C12 Ca1 Si1 C3 34.98(9) 2 .
Si2 Ca1 Si1 C3 -98.38(8) . .
Ca1 Ca1 Si1 C3 100.46(8) 2 .
O11 Ca1 Si1 C4 -52.09(12) . .
N1 Ca1 Si1 C4 74.79(14) . .
O11 Ca1 Si1 C4 -131.81(12) 2 .
O29 Ca1 Si1 C4 67.66(13) 2 .
N22 Ca1 Si1 C4 150.59(12) 2 .
F20 Ca1 Si1 C4 -163.24(12) 2 .
C12 Ca1 Si1 C4 -155.50(12) 2 .
Si2 Ca1 Si1 C4 71.14(11) . .
Ca1 Ca1 Si1 C4 -90.03(11) 2 .
O11 Ca1 Si1 C2 39.08(8) . .
N1 Ca1 Si1 C2 165.97(11) . .
O11 Ca1 Si1 C2 -40.64(8) 2 .
O29 Ca1 Si1 C2 158.84(9) 2 .
N22 Ca1 Si1 C2 -118.24(8) 2 .
F20 Ca1 Si1 C2 -72.06(8) 2 .
C12 Ca1 Si1 C2 -64.33(8) 2 .
Si2 Ca1 Si1 C2 162.31(7) . .
Ca1 Ca1 Si1 C2 1.14(7) 2 .
O11 Ca1 Si2 N1 84.30(11) . .
O11 Ca1 Si2 N1 -59.32(13) 2 .
O29 Ca1 Si2 N1 -177.84(10) 2 .
N22 Ca1 Si2 N1 -108.63(10) 2 .
F20 Ca1 Si2 N1 -44.21(10) 2 .
C12 Ca1 Si2 N1 -73.87(11) 2 .
Si1 Ca1 Si2 N1 4.44(10) . .
Ca1 Ca1 Si2 N1 60.01(11) 2 .
O11 Ca1 Si2 C6 -129.49(9) . .
N1 Ca1 Si2 C6 146.21(13) . .
O11 Ca1 Si2 C6 86.88(12) 2 .
O29 Ca1 Si2 C6 -31.64(9) 2 .
N22 Ca1 Si2 C6 37.57(9) 2 .
F20 Ca1 Si2 C6 102.00(8) 2 .
C12 Ca1 Si2 C6 72.34(9) 2 .
Si1 Ca1 Si2 C6 150.65(8) . .
Ca1 Ca1 Si2 C6 -153.79(9) 2 .
O11 Ca1 Si2 C7 -24.35(10) . .
N1 Ca1 Si2 C7 -108.65(13) . .
O11 Ca1 Si2 C7 -167.98(12) 2 .
O29 Ca1 Si2 C7 73.50(10) 2 .
N22 Ca1 Si2 C7 142.71(10) 2 .
F20 Ca1 Si2 C7 -152.86(9) 2 .
C12 Ca1 Si2 C7 177.48(10) 2 .
Si1 Ca1 Si2 C7 -104.21(9) . .
Ca1 Ca1 Si2 C7 -48.65(11) 2 .
O11 Ca1 Si2 C5 121.93(13) . .
N1 Ca1 Si2 C5 37.62(16) . .
O11 Ca1 Si2 C5 -21.70(16) 2 .
O29 Ca1 Si2 C5 -140.22(13) 2 .
N22 Ca1 Si2 C5 -71.01(13) 2 .
F20 Ca1 Si2 C5 -6.59(13) 2 .
C12 Ca1 Si2 C5 -36.24(14) 2 .
Si1 Ca1 Si2 C5 42.06(13) . .
Ca1 Ca1 Si2 C5 97.63(14) 2 .
C3 Si1 N1 Si2 -82.02(13) . .
C4 Si1 N1 Si2 41.23(15) . .
C2 Si1 N1 Si2 158.69(11) . .
Ca1 Si1 N1 Si2 173.01(15) . .
C3 Si1 N1 Ca1 104.97(10) . .
C4 Si1 N1 Ca1 -131.78(10) . .
C2 Si1 N1 Ca1 -14.32(11) . .
C6 Si2 N1 Si1 151.01(12) . .
C7 Si2 N1 Si1 -89.60(14) . .
C5 Si2 N1 Si1 31.90(14) . .
Ca1 Si2 N1 Si1 -172.04(17) . .
C6 Si2 N1 Ca1 -36.95(14) . .
C7 Si2 N1 Ca1 82.44(13) . .
C5 Si2 N1 Ca1 -156.05(10) . .
O11 Ca1 N1 Si1 62.91(9) . .
O11 Ca1 N1 Si1 -39.13(12) 2 .
O29 Ca1 N1 Si1 174.97(7) 2 .
N22 Ca1 N1 Si1 -112.42(8) 2 .
F20 Ca1 N1 Si1 -51.44(7) 2 .
C12 Ca1 N1 Si1 -63.11(10) 2 .
Si2 Ca1 N1 Si1 172.66(16) . .
Ca1 Ca1 N1 Si1 22.86(12) 2 .
O11 Ca1 N1 Si2 -109.75(9) . .
O11 Ca1 N1 Si2 148.21(8) 2 .
O29 Ca1 N1 Si2 2.31(11) 2 .
N22 Ca1 N1 Si2 74.92(10) 2 .
F20 Ca1 N1 Si2 135.89(10) 2 .
C12 Ca1 N1 Si2 124.23(9) 2 .
Si1 Ca1 N1 Si2 -172.66(16) . .
Ca1 Ca1 N1 Si2 -149.80(6) 2 .
N1 Ca1 O11 C12 44.40(18) . .
O11 Ca1 O11 C12 -175.40(19) 2 .
O29 Ca1 O11 C12 -75.05(16) 2 .
N22 Ca1 O11 C12 -142.36(15) 2 .
F20 Ca1 O11 C12 139.77(15) 2 .
C12 Ca1 O11 C12 -176.73(13) 2 .
Si1 Ca1 O11 C12 69.78(16) . .
Si2 Ca1 O11 C12 18.36(17) . .
Ca1 Ca1 O11 C12 -175.40(19) 2 .
N1 Ca1 O11 Ca1 -140.20(5) . 2
O11 Ca1 O11 Ca1 0 2 2
O29 Ca1 O11 Ca1 100.35(5) 2 2
N22 Ca1 O11 Ca1 33.03(9) 2 2
F20 Ca1 O11 Ca1 -44.84(6) 2 2
C12 Ca1 O11 Ca1 -1.33(5) 2 2
Si1 Ca1 O11 Ca1 -114.82(4) . 2
Si2 Ca1 O11 Ca1 -166.24(3) . 2
Ca1 O11 C12 C13 -14.4(2) . .
Ca1 O11 C12 C13 170.51(11) 2 .
Ca1 O11 C12 C17 102.65(17) . .
Ca1 O11 C12 C17 -72.40(16) 2 .
Ca1 O11 C12 C21 -134.04(14) . .
Ca1 O11 C12 C21 50.90(17) 2 .
Ca1 O11 C12 Ca1 175.1(2) . 2
O11 C12 C13 F14 -70.3(2) . .
C17 C12 C13 F14 172.10(17) . .
C21 C12 C13 F14 52.6(2) . .
Ca1 C12 C13 F14 -58.1(3) 2 .
O11 C12 C13 F16 169.15(16) . .
C17 C12 C13 F16 51.5(2) . .
C21 C12 C13 F16 -68.0(2) . .
Ca1 C12 C13 F16 -178.62(17) 2 .
O11 C12 C13 F15 47.8(2) . .
C17 C12 C13 F15 -69.8(2) . .
C21 C12 C13 F15 170.71(16) . .
Ca1 C12 C13 F15 60.1(3) 2 .
O11 C12 C17 F18 -68.4(2) . .
C13 C12 C17 F18 49.7(2) . .
C21 C12 C17 F18 167.08(16) . .
Ca1 C12 C17 F18 -107.15(16) 2 .
O11 C12 C17 F19 168.11(16) . .
C13 C12 C17 F19 -73.8(2) . .
C21 C12 C17 F19 43.6(2) . .
Ca1 C12 C17 F19 129.35(15) 2 .
O11 C12 C17 F20 49.8(2) . .
C13 C12 C17 F20 167.92(16) . .
C21 C12 C17 F20 -74.7(2) . .
Ca1 C12 C17 F20 11.03(17) 2 .
F18 C17 F20 Ca1 109.67(14) . 2
F19 C17 F20 Ca1 -135.83(13) . 2
C12 C17 F20 Ca1 -13.0(2) . 2
O11 C12 C21 N22 -50.6(2) . .
C13 C12 C21 N22 -171.21(15) . .
C17 C12 C21 N22 71.4(2) . .
Ca1 C12 C21 N22 -19.86(14) 2 .
C12 C21 N22 C27 137.50(16) . .
C12 C21 N22 C23 -100.32(18) . .
C12 C21 N22 Ca1 24.47(17) . 2
C21 N22 C23 C24 -64.8(2) . .
C27 N22 C23 C24 58.0(2) . .
Ca1 N22 C23 C24 174.73(14) 2 .
N22 C23 C24 O25 -80.5(2) . .
C23 C24 O25 C26 -176.4(2) . .
C21 N22 C27 C28 -78.27(19) . .
C23 N22 C27 C28 157.41(15) . .
Ca1 N22 C27 C28 35.34(17) 2 .
N22 C27 C28 O29 -62.1(2) . .
C27 C28 O29 C30 -122.6(2) . .
C27 C28 O29 Ca1 55.92(17) . 2

loop_
_platon_squeeze_void_nr
_platon_squeeze_void_average_x
_platon_squeeze_void_average_y
_platon_squeeze_void_average_z
_platon_squeeze_void_volume
_platon_squeeze_void_count_electrons
_platon_squeeze_void_content
1 0.500 0.000 0.500 203 30 ' '
